data_4502732
loop_
_publ_author_name
'Kotal, Atanu'
'Paira, Tapas K.'
'Banerjee, Sanjib'
'Mandal, Tarun K.'

_publ_section_title
;
 Ultrasound-induced in situ formation of coordination organogels from
 isobutyric acids and zinc oxide nanoparticles.
;
_journal_issue 9
_journal_name_full 'Langmuir : the ACS journal of surfaces and colloids'
_journal_page_first 6576
_journal_page_last 6582
_journal_paper_doi 10.1021/la903923q
_journal_volume 26
_journal_year 2010
_chemical_formula_moiety 'C16 H28 O8 Zn2'
_chemical_formula_sum 'C16 H28 O8 Zn2'
_chemical_formula_weight 479.16
_chemical_name_systematic
;
 ?
;
_space_group_IT_number 4
_symmetry_cell_setting monoclinic
_symmetry_space_group_name_Hall 'P 2yb'
_symmetry_space_group_name_H-M 'P 1 21 1'
_atom_sites_solution_hydrogens geom
_atom_sites_solution_primary direct
_atom_sites_solution_secondary difmap
_audit_creation_method SHELXL-97
_cell_angle_alpha 90.00
_cell_angle_beta 90.841(3)
_cell_angle_gamma 90.00
_cell_formula_units_Z 2
_cell_length_a 9.174(2)
_cell_length_b 12.858(3)
_cell_length_c 9.593(3)
_cell_measurement_reflns_used 10011
_cell_measurement_temperature 150(2)
_cell_measurement_theta_max 24.2
_cell_measurement_theta_min 2.1
_cell_volume 1131.5(5)
_computing_cell_refinement 'Bruker SMART'
_computing_data_collection 'Bruker SMART'
_computing_data_reduction 'Bruker SAINT'
_computing_molecular_graphics 'Ortep-3 for Windows (Farrugia, 1997)'
_computing_publication_material 'WINGX V1.70.01'
_computing_structure_refinement 'SHELXL-97 (Sheldrick, 1997)'
_computing_structure_solution 'SHELXS-97 (Sheldrick, 1990)'
_diffrn_ambient_temperature 150(2)
_diffrn_measured_fraction_theta_full 0.998
_diffrn_measured_fraction_theta_max 0.998
_diffrn_measurement_device_type 'CCD area detector'
_diffrn_measurement_method 'phi and omega scans'
_diffrn_radiation_monochromator graphite
_diffrn_radiation_source 'fine-focus sealed tube'
_diffrn_radiation_type MoK\a
_diffrn_radiation_wavelength 0.71073
_diffrn_reflns_av_R_equivalents 0.0459
_diffrn_reflns_av_sigmaI/netI 0.0381
_diffrn_reflns_limit_h_max 10
_diffrn_reflns_limit_h_min -10
_diffrn_reflns_limit_k_max 14
_diffrn_reflns_limit_k_min -14
_diffrn_reflns_limit_l_max 11
_diffrn_reflns_limit_l_min -11
_diffrn_reflns_number 10011
_diffrn_reflns_theta_full 24.16
_diffrn_reflns_theta_max 24.16
_diffrn_reflns_theta_min 2.12
_exptl_absorpt_coefficient_mu 2.153
_exptl_absorpt_correction_T_max 0.7671
_exptl_absorpt_correction_T_min 0.7110
_exptl_absorpt_correction_type empirical
_exptl_absorpt_process_details SADABS
_exptl_crystal_colour White
_exptl_crystal_density_diffrn 1.406
_exptl_crystal_density_method 'not measured'
_exptl_crystal_description Parallelopiped
_exptl_crystal_F_000 496
_exptl_crystal_size_max 0.17
_exptl_crystal_size_mid 0.15
_exptl_crystal_size_min 0.13
_refine_diff_density_max 0.293
_refine_diff_density_min -0.213
_refine_diff_density_rms 0.057
_refine_ls_abs_structure_details 'Flack H D (1983), Acta Cryst. A39, 876-881'
_refine_ls_abs_structure_Flack 0.03(4)
_refine_ls_extinction_method none
_refine_ls_goodness_of_fit_ref 1.025
_refine_ls_hydrogen_treatment constr
_refine_ls_matrix_type full
_refine_ls_number_parameters 235
_refine_ls_number_reflns 1902
_refine_ls_number_restraints 1
_refine_ls_restrained_S_all 1.025
_refine_ls_R_factor_all 0.0716
_refine_ls_R_factor_gt 0.0379
_refine_ls_shift/su_max 1.278
_refine_ls_shift/su_mean 0.084
_refine_ls_structure_factor_coef Fsqd
_refine_ls_weighting_details 'calc w=1/[\s^2^(Fo^2^)+(0.0691P)^2^+0.0000P] where P=(Fo^2^+2Fc^2^)/3'
_refine_ls_weighting_scheme calc
_refine_ls_wR_factor_gt 0.0946
_refine_ls_wR_factor_ref 0.1129
_reflns_number_gt 1262
_reflns_number_total 1902
_reflns_threshold_expression >2sigma(I)
_cod_data_source_file la903923q_si_002.cif
_cod_data_source_block new
_cod_depositor_comments
;
The following automatic conversions were performed:

'_symmetry_cell_setting' value 'Monoclinic' changed to 'monoclinic'
according to /home/saulius/struct/CIF-dictionaries/cif_core.dic
dictionary named 'cif_core.dic' version 2.4.2 from
2011-04-26.

'_exptl_absorpt_correction_type' value 'Empirical'
changed to 'empirical' according to
/home/saulius/struct/CIF-dictionaries/cif_core.dic dictionary named
'cif_core.dic' version 2.4.2 from 2011-04-26.

Automatic conversion script
Id: cif_fix_values 1715 2011-07-08 13:25:40Z adriana 
;
_cod_original_sg_symbol_H-M 'P 21'
_cod_database_code 4502732

loop_
_symmetry_equiv_pos_as_xyz
'x, y, z'
'-x, y+1/2, -z'

loop_
_atom_site_label
_atom_site_type_symbol
_atom_site_fract_x
_atom_site_fract_y
_atom_site_fract_z
_atom_site_U_iso_or_equiv
_atom_site_adp_type
_atom_site_occupancy
_atom_site_symmetry_multiplicity
_atom_site_calc_flag
_atom_site_refinement_flags
Zn1 Zn 0.69231(11) 0.95979(6) 0.40582(12) 0.0841(4) Uani 1 1 d .
Zn2 Zn 0.47620(12) 1.14012(8) 0.51200(11) 0.0833(4) Uani 1 1 d .
O7 O 0.8086(8) 0.8511(5) 0.3284(9) 0.104(2) Uani 1 1 d .
O8 O 0.6435(8) 0.7581(5) 0.4296(8) 0.096(2) Uani 1 1 d .
O2 O 0.7823(9) 1.0907(6) 0.3415(9) 0.110(2) Uani 1 1 d .
O1 O 0.6321(10) 1.2116(5) 0.4160(9) 0.110(3) Uani 1 1 d .
O6 O 0.5374(9) 1.0716(7) 0.6782(7) 0.110(2) Uani 1 1 d .
C14 C 0.8257(13) 0.6671(9) 0.2963(13) 0.106(4) Uani 1 1 d .
H14 H 0.7604 0.6084 0.3138 0.128 Uiso 1 1 calc R
O5 O 0.7026(8) 0.9611(7) 0.6050(9) 0.110(2) Uani 1 1 d .
C1 C 0.7428(14) 1.1792(10) 0.3480(13) 0.100(3) Uani 1 1 d .
O3 O 0.5088(9) 0.9546(7) 0.3089(8) 0.114(2) Uani 1 1 d .
C2 C 0.820(2) 1.2636(10) 0.272(2) 0.203(11) Uani 1 1 d .
H2 H 0.7345 1.2746 0.2118 0.244 Uiso 1 1 calc R
O4 O 0.3500(8) 1.0601(7) 0.3988(10) 0.124(3) Uani 1 1 d .
C13 C 0.7541(12) 0.7623(7) 0.3563(12) 0.089(3) Uani 1 1 d .
C9 C 0.6313(15) 1.0003(10) 0.6961(13) 0.106(3) Uani 1 1 d .
C5 C 0.3843(13) 0.9865(9) 0.3201(12) 0.101(3) Uani 1 1 d .
C3 C 0.808(3) 1.3620(14) 0.324(3) 0.268(15) Uani 1 1 d .
H3A H 0.7450 1.3615 0.4028 0.403 Uiso 1 1 calc R
H3B H 0.7673 1.4067 0.2529 0.403 Uiso 1 1 calc R
H3C H 0.9024 1.3871 0.3515 0.403 Uiso 1 1 calc R
C4 C 0.899(3) 1.2344(17) 0.162(2) 0.232(12) Uani 1 1 d .
H4A H 0.8838 1.1617 0.1447 0.348 Uiso 1 1 calc R
H4B H 1.0004 1.2468 0.1818 0.348 Uiso 1 1 calc R
H4C H 0.8690 1.2739 0.0820 0.348 Uiso 1 1 calc R
C8 C 0.294(2) 0.8306(16) 0.194(3) 0.202(9) Uani 1 1 d .
H8A H 0.3899 0.8106 0.2252 0.304 Uiso 1 1 calc R
H8B H 0.2861 0.8216 0.0947 0.304 Uiso 1 1 calc R
H8C H 0.2228 0.7878 0.2387 0.304 Uiso 1 1 calc R
C16 C 0.846(3) 0.6710(18) 0.1530(19) 0.234(12) Uani 1 1 d .
H16A H 0.8926 0.6081 0.1230 0.351 Uiso 1 1 calc R
H16B H 0.9065 0.7295 0.1308 0.351 Uiso 1 1 calc R
H16C H 0.7534 0.6780 0.1062 0.351 Uiso 1 1 calc R
C7 C 0.156(3) 0.993(2) 0.192(3) 0.288(16) Uani 1 1 d .
H7A H 0.1671 1.0614 0.2305 0.432 Uiso 1 1 calc R
H7B H 0.0689 0.9617 0.2260 0.432 Uiso 1 1 calc R
H7C H 0.1501 0.9978 0.0918 0.432 Uiso 1 1 calc R
C6 C 0.2694(18) 0.9357(15) 0.228(2) 0.187(9) Uani 1 1 d .
H6 H 0.3212 0.9580 0.1443 0.224 Uiso 1 1 calc R
C15 C 0.9690(14) 0.6439(14) 0.3740(19) 0.175(6) Uani 1 1 d .
H15A H 0.9525 0.6436 0.4726 0.262 Uiso 1 1 calc R
H15B H 1.0395 0.6963 0.3522 0.262 Uiso 1 1 calc R
H15C H 1.0048 0.5770 0.3458 0.262 Uiso 1 1 calc R
C10 C 0.651(3) 0.959(2) 0.8444(18) 0.215(11) Uani 1 1 d .
H10 H 0.5464 0.9595 0.8633 0.257 Uiso 1 1 calc R
C11 C 0.663(5) 0.854(3) 0.861(3) 0.37(3) Uani 1 1 d .
H11A H 0.5801 0.8205 0.8179 0.561 Uiso 1 1 calc R
H11B H 0.6666 0.8374 0.9582 0.561 Uiso 1 1 calc R
H11C H 0.7505 0.8301 0.8173 0.561 Uiso 1 1 calc R
C12 C 0.681(6) 1.027(4) 0.936(2) 0.50(4) Uani 1 1 d .
H12A H 0.6609 1.0950 0.8984 0.754 Uiso 1 1 calc R
H12B H 0.7821 1.0225 0.9619 0.754 Uiso 1 1 calc R
H12C H 0.6221 1.0158 1.0164 0.754 Uiso 1 1 calc R

loop_
_atom_site_aniso_label
_atom_site_aniso_U_11
_atom_site_aniso_U_22
_atom_site_aniso_U_33
_atom_site_aniso_U_23
_atom_site_aniso_U_13
_atom_site_aniso_U_12
Zn1 0.0828(7) 0.0511(6) 0.1189(9) -0.0034(6) 0.0194(6) 0.0014(5)
Zn2 0.0895(7) 0.0549(6) 0.1060(7) -0.0025(6) 0.0252(5) 0.0046(6)
O7 0.096(5) 0.048(4) 0.168(7) 0.004(4) 0.049(4) 0.002(3)
O8 0.091(5) 0.063(4) 0.135(6) -0.006(4) 0.040(4) 0.001(3)
O2 0.119(6) 0.054(4) 0.157(7) 0.006(4) 0.039(5) 0.003(4)
O1 0.121(5) 0.069(5) 0.142(7) 0.008(4) 0.044(5) -0.003(4)
O6 0.137(6) 0.094(5) 0.098(5) 0.005(4) 0.032(5) 0.016(5)
C14 0.113(8) 0.069(8) 0.138(10) -0.009(6) 0.038(7) -0.005(5)
O5 0.108(5) 0.097(5) 0.125(6) 0.011(5) 0.004(4) 0.014(5)
C1 0.114(8) 0.065(6) 0.122(8) -0.001(6) 0.048(7) -0.015(6)
O3 0.115(6) 0.094(5) 0.134(6) -0.018(5) -0.010(5) 0.010(5)
C2 0.242(19) 0.058(8) 0.32(2) -0.008(10) 0.201(19) -0.027(9)
O4 0.087(5) 0.115(7) 0.170(7) -0.041(6) 0.004(5) 0.003(4)
C13 0.088(7) 0.054(6) 0.124(8) -0.003(5) 0.018(6) 0.009(5)
C9 0.117(9) 0.101(8) 0.099(9) 0.016(7) -0.008(7) -0.004(7)
C5 0.098(8) 0.088(8) 0.115(8) -0.006(7) -0.009(7) 0.004(6)
C3 0.38(3) 0.084(13) 0.34(3) -0.014(14) 0.21(3) -0.078(16)
C4 0.33(3) 0.161(17) 0.208(19) -0.001(14) 0.13(2) -0.096(18)
C8 0.145(13) 0.170(17) 0.29(2) -0.098(18) -0.049(13) -0.022(13)
C16 0.39(3) 0.170(18) 0.145(14) -0.043(14) 0.013(16) 0.11(2)
C7 0.23(2) 0.22(3) 0.41(3) -0.08(3) -0.20(2) 0.07(2)
C6 0.144(12) 0.159(16) 0.254(19) -0.087(15) -0.103(14) 0.026(11)
C15 0.099(9) 0.132(11) 0.293(19) -0.040(14) -0.014(10) 0.045(10)
C10 0.31(3) 0.22(2) 0.109(12) -0.014(15) -0.038(14) 0.12(2)
C11 0.50(6) 0.36(5) 0.26(3) 0.13(3) 0.08(3) 0.29(5)
C12 1.03(12) 0.34(5) 0.123(18) 0.07(2) -0.18(4) -0.25(6)

loop_
_atom_type_symbol
_atom_type_description
_atom_type_scat_dispersion_real
_atom_type_scat_dispersion_imag
_atom_type_scat_source
C C 0.0033 0.0016 'International Tables Vol C Tables 4.2.6.8 and 6.1.1.4'
H H 0.0000 0.0000 'International Tables Vol C Tables 4.2.6.8 and 6.1.1.4'
O O 0.0106 0.0060 'International Tables Vol C Tables 4.2.6.8 and 6.1.1.4'
Zn Zn 0.2839 1.4301 'International Tables Vol C Tables 4.2.6.8 and 6.1.1.4'

loop_
_geom_angle_atom_site_label_1
_geom_angle_atom_site_label_2
_geom_angle_atom_site_label_3
_geom_angle
_geom_angle_site_symmetry_1
_geom_angle_site_symmetry_3
O5 Zn1 O3 121.1(3) . .
O5 Zn1 O2 106.8(4) . .
O3 Zn1 O2 104.3(4) . .
O5 Zn1 O7 112.0(4) . .
O3 Zn1 O7 106.1(4) . .
O2 Zn1 O7 105.2(3) . .
O4 Zn2 O8 104.2(3) . 2_656
O4 Zn2 O6 113.8(4) . .
O8 Zn2 O6 106.2(3) 2_656 .
O4 Zn2 O1 115.8(4) . .
O8 Zn2 O1 100.9(3) 2_656 .
O6 Zn2 O1 114.0(4) . .
C13 O7 Zn1 110.4(6) . .
C13 O8 Zn2 131.3(6) . 2_646
C1 O2 Zn1 131.7(8) . .
C1 O1 Zn2 132.9(7) . .
C9 O6 Zn2 129.9(8) . .
C16 C14 C13 114.5(13) . .
C16 C14 C15 111.1(15) . .
C13 C14 C15 110.4(11) . .
C16 C14 H14 106.6 . .
C13 C14 H14 106.9 . .
C15 C14 H14 106.8 . .
C9 O5 Zn1 134.9(8) . .
O2 C1 O1 125.2(10) . .
O2 C1 C2 121.4(11) . .
O1 C1 C2 113.4(11) . .
C5 O3 Zn1 139.8(8) . .
C4 C2 C3 126.3(15) . .
C4 C2 C1 116.4(13) . .
C3 C2 C1 117.2(14) . .
C4 C2 H2 89.3 . .
C3 C2 H2 89.7 . .
C1 C2 H2 89.2 . .
C5 O4 Zn2 127.1(8) . .
O8 C13 O7 118.9(8) . .
O8 C13 C14 123.0(9) . .
O7 C13 C14 118.1(9) . .
O5 C9 O6 125.3(11) . .
O5 C9 C10 117.9(14) . .
O6 C9 C10 116.8(14) . .
O3 C5 O4 123.4(11) . .
O3 C5 C6 116.6(12) . .
O4 C5 C6 119.9(12) . .
C2 C3 H3A 109.5 . .
C2 C3 H3B 109.0 . .
H3A C3 H3B 109.5 . .
C2 C3 H3C 109.9 . .
H3A C3 H3C 109.5 . .
H3B C3 H3C 109.5 . .
C2 C4 H4A 109.3 . .
C2 C4 H4B 110.3 . .
H4A C4 H4B 109.5 . .
C2 C4 H4C 108.8 . .
H4A C4 H4C 109.5 . .
H4B C4 H4C 109.5 . .
C6 C8 H8A 109.3 . .
C6 C8 H8B 108.6 . .
H8A C8 H8B 109.5 . .
C6 C8 H8C 110.5 . .
H8A C8 H8C 109.5 . .
H8B C8 H8C 109.5 . .
C14 C16 H16A 109.6 . .
C14 C16 H16B 109.2 . .
H16A C16 H16B 109.5 . .
C14 C16 H16C 109.6 . .
H16A C16 H16C 109.5 . .
H16B C16 H16C 109.5 . .
C6 C7 H7A 109.4 . .
C6 C7 H7B 110.5 . .
H7A C7 H7B 109.5 . .
C6 C7 H7C 108.5 . .
H7A C7 H7C 109.5 . .
H7B C7 H7C 109.5 . .
C7 C6 C8 127.2(17) . .
C7 C6 C5 116.9(16) . .
C8 C6 C5 115.8(15) . .
C7 C6 H6 89.4 . .
C8 C6 H6 89.5 . .
C5 C6 H6 89.3 . .
C14 C15 H15A 109.6 . .
C14 C15 H15B 109.4 . .
H15A C15 H15B 109.5 . .
C14 C15 H15C 109.4 . .
H15A C15 H15C 109.5 . .
H15B C15 H15C 109.5 . .
C12 C10 C11 126(3) . .
C12 C10 C9 115(3) . .
C11 C10 C9 118(2) . .
C12 C10 H10 93.9 . .
C11 C10 H10 93.8 . .
C9 C10 H10 93.6 . .
C10 C11 H11A 109.3 . .
C10 C11 H11B 109.4 . .
H11A C11 H11B 109.5 . .
C10 C11 H11C 109.7 . .
H11A C11 H11C 109.5 . .
H11B C11 H11C 109.5 . .
C10 C12 H12A 109.7 . .
C10 C12 H12B 109.7 . .
H12A C12 H12B 109.5 . .
C10 C12 H12C 109.0 . .
H12A C12 H12C 109.5 . .
H12B C12 H12C 109.5 . .

loop_
_geom_bond_atom_site_label_1
_geom_bond_atom_site_label_2
_geom_bond_distance
_geom_bond_site_symmetry_2
Zn1 O5 1.912(8) .
Zn1 O3 1.912(8) .
Zn1 O2 1.977(8) .
Zn1 O7 1.915(7) .
Zn2 O4 1.882(8) .
Zn2 O8 1.959(7) 2_656
Zn2 O6 1.899(8) .
Zn2 O1 1.943(7) .
O7 C13 1.276(11) .
O8 C13 1.244(12) .
O8 Zn2 1.959(7) 2_646
O2 C1 1.196(13) .
O1 C1 1.285(14) .
O6 C9 1.268(15) .
C14 C16 1.39(2) .
C14 C13 1.507(15) .
C14 C15 1.531(19) .
C14 H14 0.9800 .
O5 C9 1.209(14) .
C1 C2 1.491(17) .
O3 C5 1.220(12) .
C2 C4 1.34(2) .
C2 C3 1.36(2) .
C2 H2 0.9800 .
O4 C5 1.254(13) .
C9 C10 1.53(2) .
C5 C6 1.514(17) .
C3 H3A 0.9600 .
C3 H3B 0.9600 .
C3 H3C 0.9600 .
C4 H4A 0.9600 .
C4 H4B 0.9600 .
C4 H4C 0.9600 .
C8 C6 1.41(2) .
C8 H8A 0.9600 .
C8 H8B 0.9600 .
C8 H8C 0.9600 .
C16 H16A 0.9600 .
C16 H16B 0.9600 .
C16 H16C 0.9600 .
C7 C6 1.32(2) .
C7 H7A 0.9600 .
C7 H7B 0.9600 .
C7 H7C 0.9600 .
C6 H6 0.9800 .
C15 H15A 0.9600 .
C15 H15B 0.9600 .
C15 H15C 0.9600 .
C10 C12 1.27(4) .
C10 C11 1.36(4) .
C10 H10 0.9800 .
C11 H11A 0.9600 .
C11 H11B 0.9600 .
C11 H11C 0.9600 .
C12 H12A 0.9600 .
C12 H12B 0.9600 .
C12 H12C 0.9600 .
